data_7051308
loop_
_publ_author_name
'Ezuhara, Takayoshi'
'Endo, Ken'
'Matsuda, Kenji'
'Aoyama, Yasuhiro'

_publ_section_title
;
 One-dimensional chains consisting of copper(II) ions and an orthogonal
 anthracene-pyrimidine derivative: hierarchical formation of
 high-dimensional networks and their magnetic properties
;
_journal_issue 8
_journal_name_full 'New Journal of Chemistry'
_journal_page_first 609
_journal_paper_doi 10.1039/b002315i
_journal_volume 24
_journal_year 2000
_chemical_formula_moiety 'C18 H14 Cu N4 O7 '
_chemical_formula_sum 'C18 H14 Cu N4 O7'
_chemical_formula_weight 461.88
_space_group_IT_number 14
_symmetry_cell_setting monoclinic
_symmetry_Int_Tables_number 14
_symmetry_space_group_name_Hall '-P 2ybc'
_symmetry_space_group_name_H-M 'P 1 21/c 1'
_cell_angle_alpha 90
_cell_angle_beta 100.92(1)
_cell_angle_gamma 90
_cell_formula_units_Z 4
_cell_length_a 11.972(2)
_cell_length_b 11.775(1)
_cell_length_c 13.022(2)
_cell_measurement_reflns_used 25
_cell_measurement_temperature 296.2
_cell_measurement_theta_max 15.0
_cell_measurement_theta_min 14.7
_cell_volume 1802.5(4)
_computing_cell_refinement 'MSC/AFC Diffractometer Control'
_computing_data_collection 'MSC/AFC Diffractometer Control'
_computing_data_reduction 'teXsan Ver. 1.10'
_computing_publication_material 'teXsan Ver. 1.10'
_computing_structure_refinement 'teXsan Ver. 1.10'
_computing_structure_solution SIR92
_diffrn_measurement_device_type 'Rigaku AFC7R'
_diffrn_measurement_method \w-2\q
_diffrn_radiation_type 'Mo K\a'
_diffrn_radiation_wavelength 0.7107
_diffrn_reflns_av_R_equivalents 0.036
_diffrn_reflns_limit_h_max 15
_diffrn_reflns_limit_h_min 0
_diffrn_reflns_limit_k_max 0
_diffrn_reflns_limit_k_min -15
_diffrn_reflns_limit_l_max 16
_diffrn_reflns_limit_l_min -16
_diffrn_reflns_number 4550
_diffrn_reflns_theta_max 27.5
_diffrn_standards_decay_% 0.23
_diffrn_standards_interval_count 150
_diffrn_standards_number 3
_exptl_absorpt_coefficient_mu 1.265
_exptl_absorpt_correction_T_max 0.881
_exptl_absorpt_correction_T_min 0.650
_exptl_absorpt_correction_type psi-scan
_exptl_absorpt_process_details '(North, Phillips & Mathews, 1968)'
_exptl_crystal_colour black
_exptl_crystal_density_diffrn 1.702
_exptl_crystal_density_method 'not measured'
_exptl_crystal_description prismatic
_exptl_crystal_size_max 0.100
_exptl_crystal_size_mid 0.100
_exptl_crystal_size_min 0.100
_refine_diff_density_max 0.94
_refine_diff_density_min -0.63
_refine_ls_extinction_method none
_refine_ls_goodness_of_fit_ref 1.043
_refine_ls_hydrogen_treatment refall
_refine_ls_number_parameters 328
_refine_ls_number_reflns 2572
_refine_ls_R_factor_gt 0.043
_refine_ls_shift/su_max 2.3860
_refine_ls_structure_factor_coef F
_refine_ls_weighting_details 'w = 1/[\s^2^(Fo) + 0.00164|Fo|^2^]'
_refine_ls_weighting_scheme calc
_refine_ls_wR_factor_ref 0.0567
_reflns_number_gt 2572
_reflns_number_total 4550
_reflns_threshold_expression F^2^>2.0\s(F^2^)
_cod_data_source_file b002315i.txt
_cod_data_source_block AntPy+Cu(NO3)2_from_Aceton
_cod_original_formula_sum 'C18 H14 Cu N4 O7 '
_cod_database_code 7051308

loop_
_symmetry_equiv_pos_as_xyz
x,y,z
-x,1/2+y,1/2-z
-x,-y,-z
x,1/2-y,1/2+z

loop_
_atom_site_label
_atom_site_type_symbol
_atom_site_fract_x
_atom_site_fract_y
_atom_site_fract_z
_atom_site_U_iso_or_equiv
_atom_site_adp_type
_atom_site_occupancy
_atom_site_calc_flag
_atom_site_refinement_flags
_atom_site_disorder_assembly
_atom_site_disorder_group
Cu(1) Cu 0.00953(4) 0.35483(4) 0.26630(4) 0.0185(1) Uani 1.00 d . . .
O(1) O -0.0909(3) 0.3016(3) 0.3609(2) 0.0284(9) Uani 1.00 d . . .
O(2) O 0.0908(3) 0.3995(3) 0.1521(2) 0.0319(9) Uani 1.00 d . . .
O(3) O 0.0564(5) 0.3808(4) -0.0169(3) 0.073(2) Uani 1.00 d . . .
O(4) O -0.0637(4) 0.3186(4) 0.0727(3) 0.056(1) Uani 1.00 d . . .
O(5) O 0.1447(3) 0.4341(3) 0.3812(3) 0.0400(10) Uani 1.00 d . . .
O(6) O 0.1610(4) 0.5671(4) 0.4943(4) 0.065(1) Uani 1.00 d . . .
O(7) O 0.1195(5) 0.3999(5) 0.5377(4) 0.083(2) Uani 1.00 d . . .
N(1) N 0.0860(3) 0.2007(3) 0.2716(3) 0.0214(8) Uani 1.00 d . . .
N(2) N 0.0803(3) 0.0011(3) 0.2580(2) 0.0197(8) Uani 1.00 d . . .
N(3) N 0.0278(4) 0.3663(4) 0.0665(3) 0.040(1) Uani 1.00 d . . .
N(4) N 0.1408(3) 0.4663(4) 0.4720(3) 0.036(1) Uani 1.00 d . . .
C(1) C 0.0304(4) 0.1033(3) 0.2503(3) 0.0214(10) Uani 1.00 d . . .
C(2) C 0.1999(3) 0.1958(4) 0.3005(3) 0.024(1) Uani 1.00 d . . .
C(3) C 0.2587(4) 0.0942(4) 0.3105(3) 0.023(1) Uani 1.00 d . . .
C(4) C 0.1936(3) -0.0029(4) 0.2890(3) 0.0215(10) Uani 1.00 d . . .
C(5) C 0.3852(3) 0.0908(3) 0.3421(3) 0.022(1) Uani 1.00 d . . .
C(6) C 0.4386(4) 0.1410(4) 0.4367(3) 0.029(1) Uani 1.00 d . . .
C(7) C 0.3788(5) 0.1846(5) 0.5129(4) 0.040(1) Uani 1.00 d . . .
C(8) C 0.4352(6) 0.2308(5) 0.6035(4) 0.053(2) Uani 1.00 d . . .
C(9) C 0.5549(7) 0.2386(5) 0.6243(5) 0.059(2) Uani 1.00 d . . .
C(10) C 0.6143(6) 0.1989(5) 0.5557(5) 0.052(2) Uani 1.00 d . . .
C(11) C 0.5613(4) 0.1444(4) 0.4611(4) 0.035(1) Uani 1.00 d . . .
C(12) C 0.6230(4) 0.0952(4) 0.3936(4) 0.038(1) Uani 1.00 d . . .
C(13) C 0.5712(4) 0.0407(4) 0.3026(4) 0.032(1) Uani 1.00 d . . .
C(14) C 0.6347(4) -0.0121(5) 0.2326(5) 0.042(2) Uani 1.00 d . . .
C(15) C 0.5856(5) -0.0582(5) 0.1430(5) 0.045(2) Uani 1.00 d . . .
C(16) C 0.4648(5) -0.0582(4) 0.1132(4) 0.038(1) Uani 1.00 d . . .
C(17) C 0.3995(4) -0.0107(4) 0.1765(4) 0.031(1) Uani 1.00 d . . .
C(18) C 0.4489(3) 0.0396(4) 0.2738(3) 0.026(1) Uani 1.00 d . . .
H(1) H -0.043(5) 0.103(4) 0.232(4) 0.032(9) Uiso 1.00 calc . . .
H(2) H 0.242(4) 0.272(4) 0.312(4) 0.028(9) Uiso 1.00 calc . . .
H(3) H 0.230(3) -0.074(4) 0.294(3) 0.011(8) Uiso 1.00 calc . . .
H(4) H 0.299(5) 0.177(5) 0.502(4) 0.044(9) Uiso 1.00 calc . . .
H(5) H 0.390(4) 0.257(4) 0.659(4) 0.027(9) Uiso 1.00 calc . . .
H(6) H 0.593(5) 0.268(6) 0.690(5) 0.062(8) Uiso 1.00 calc . . .
H(7) H 0.686(5) 0.199(6) 0.564(5) 0.051(9) Uiso 1.00 calc . . .
H(8) H 0.707(6) 0.093(6) 0.407(5) 0.064(8) Uiso 1.00 calc . . .
H(9) H 0.712(5) -0.005(5) 0.248(4) 0.052(9) Uiso 1.00 calc . . .
H(10) H 0.624(6) -0.091(6) 0.092(5) 0.067(8) Uiso 1.00 calc . . .
H(11) H 0.428(4) -0.086(4) 0.047(4) 0.024(9) Uiso 1.00 calc . . .
H(12) H 0.320(4) -0.003(4) 0.150(4) 0.026(9) Uiso 1.00 calc . . .
H(13) H -0.067(5) 0.254(6) 0.400(5) 0.053(8) Uiso 1.00 calc . . .
H(14) H -0.108(5) 0.353(6) 0.402(5) 0.054(8) Uiso 1.00 calc . . .

loop_
_atom_site_aniso_label
_atom_site_aniso_U_11
_atom_site_aniso_U_22
_atom_site_aniso_U_33
_atom_site_aniso_U_12
_atom_site_aniso_U_13
_atom_site_aniso_U_23
Cu(1) 0.0208(2) 0.0121(2) 0.0228(2) 0.0018(2) 0.0045(2) -0.0001(2)
O(1) 0.034(2) 0.024(2) 0.030(2) 0.007(1) 0.012(1) 0.005(1)
O(2) 0.035(2) 0.029(2) 0.031(2) 0.000(1) 0.006(1) 0.001(1)
O(3) 0.128(5) 0.069(3) 0.030(2) 0.037(3) 0.036(2) 0.008(2)
O(4) 0.054(3) 0.045(2) 0.060(3) -0.006(2) -0.011(2) -0.014(2)
O(5) 0.029(2) 0.056(2) 0.035(2) -0.004(2) 0.006(1) -0.021(2)
O(6) 0.074(3) 0.051(3) 0.073(3) 0.004(2) 0.018(2) -0.030(2)
O(7) 0.104(4) 0.086(4) 0.062(3) -0.025(3) 0.023(3) 0.011(3)
N(1) 0.025(2) 0.015(2) 0.025(2) 0.003(1) 0.006(1) 0.000(1)
N(2) 0.022(2) 0.014(2) 0.025(2) -0.001(1) 0.007(1) -0.001(1)
N(3) 0.063(3) 0.032(2) 0.025(2) 0.022(2) 0.010(2) -0.001(2)
N(4) 0.030(2) 0.048(3) 0.028(2) -0.001(2) 0.003(2) -0.011(2)
C(1) 0.020(2) 0.017(2) 0.028(2) 0.001(2) 0.006(2) 0.001(2)
C(2) 0.024(2) 0.015(2) 0.033(2) -0.002(2) 0.007(2) -0.001(2)
C(3) 0.025(2) 0.021(2) 0.023(2) 0.002(2) 0.006(2) 0.001(2)
C(4) 0.022(2) 0.015(2) 0.027(2) 0.002(2) 0.004(2) 0.002(1)
C(5) 0.020(2) 0.017(2) 0.027(2) 0.001(2) 0.002(2) 0.002(2)
C(6) 0.036(2) 0.015(2) 0.032(2) -0.003(2) 0.000(2) 0.002(2)
C(7) 0.057(3) 0.028(3) 0.034(3) -0.001(2) 0.007(2) -0.003(2)
C(8) 0.093(5) 0.028(3) 0.037(3) -0.003(3) 0.011(3) -0.002(2)
C(9) 0.101(5) 0.031(3) 0.033(3) -0.008(3) -0.022(3) -0.002(2)
C(10) 0.056(4) 0.031(3) 0.053(3) -0.007(3) -0.027(3) 0.013(3)
C(11) 0.039(2) 0.022(2) 0.037(2) -0.004(2) -0.011(2) 0.009(2)
C(12) 0.024(2) 0.033(3) 0.052(3) 0.000(2) -0.006(2) 0.014(2)
C(13) 0.023(2) 0.024(2) 0.049(3) 0.005(2) 0.007(2) 0.009(2)
C(14) 0.024(2) 0.046(3) 0.059(3) 0.009(2) 0.014(2) 0.009(3)
C(15) 0.044(3) 0.040(3) 0.057(3) 0.016(2) 0.027(3) 0.004(2)
C(16) 0.052(3) 0.029(3) 0.035(3) 0.007(2) 0.013(2) -0.002(2)
C(17) 0.028(2) 0.027(2) 0.038(3) -0.002(2) 0.004(2) -0.005(2)
C(18) 0.023(2) 0.018(2) 0.035(2) 0.005(2) 0.005(2) 0.004(2)

loop_
_atom_type_symbol
_atom_type_description
_atom_type_scat_dispersion_real
_atom_type_scat_dispersion_imag
_atom_type_scat_source
Cu Cu 0.320 1.265
;International Tables for Crystallography
(1992, Vol. C, Tables 4.2.6.8 and 6.1.1.1)
;
C C 0.003 0.002
;International Tables for Crystallography
(1992, Vol. C, Tables 4.2.6.8 and 6.1.1.1)
;
H H 0.000 0.000
;International Tables for Crystallography
(1992, Vol. C, Table 6.1.1.2)
;
N N 0.006 0.003
;International Tables for Crystallography
(1992, Vol. C, Tables 4.2.6.8 and 6.1.1.1)
;
O O 0.011 0.006
;International Tables for Crystallography
(1992, Vol. C, Tables 4.2.6.8 and 6.1.1.1)
;

loop_
_geom_angle_atom_site_label_1
_geom_angle_atom_site_label_2
_geom_angle_atom_site_label_3
_geom_angle
_geom_angle_site_symmetry_1
_geom_angle_site_symmetry_2
_geom_angle_site_symmetry_3
_geom_angle_publ_flag
O(1) Cu(1) O(2) 170.6(1) . 1_555 1_555 yes
O(1) Cu(1) O(5) 99.6(1) . 1_555 1_555 yes
O(1) Cu(1) N(1) 91.1(1) . 1_555 1_555 yes
O(1) Cu(1) N(2) 90.0(1) . 1_555 2_555 yes
O(2) Cu(1) O(5) 89.7(1) . 1_555 1_555 yes
O(2) Cu(1) N(1) 88.9(1) . 1_555 1_555 yes
O(2) Cu(1) N(2) 88.8(1) . 1_555 2_555 yes
O(5) Cu(1) N(1) 95.0(1) . 1_555 1_555 yes
O(5) Cu(1) N(2) 92.6(1) . 1_555 2_555 yes
N(1) Cu(1) N(2) 172.0(1) . 1_555 2_555 yes
Cu(1) O(1) H(13) 116(4) . 1_555 1_555 no
Cu(1) O(1) H(14) 114(4) . 1_555 1_555 no
H(13) O(1) H(14) 101(5) . 1_555 1_555 no
Cu(1) O(2) N(3) 106.1(3) . 1_555 1_555 yes
Cu(1) O(5) N(4) 128.2(3) . 1_555 1_555 yes
Cu(1) N(1) C(1) 124.1(3) . 1_555 1_555 yes
Cu(1) N(1) C(2) 118.4(3) . 1_555 1_555 yes
C(1) N(1) C(2) 117.5(3) . 1_555 1_555 yes
Cu(1) N(2) C(1) 122.5(3) . 2_545 1_555 yes
Cu(1) N(2) C(4) 119.6(3) . 2_545 1_555 yes
C(1) N(2) C(4) 117.8(3) . 1_555 1_555 yes
O(2) N(3) O(3) 121.1(5) . 1_555 1_555 yes
O(2) N(3) O(4) 117.4(4) . 1_555 1_555 yes
O(3) N(3) O(4) 121.5(5) . 1_555 1_555 yes
O(5) N(4) O(6) 118.3(4) . 1_555 1_555 yes
O(5) N(4) O(7) 121.2(5) . 1_555 1_555 yes
O(6) N(4) O(7) 120.5(5) . 1_555 1_555 yes
N(1) C(1) N(2) 124.2(4) . 1_555 1_555 yes
N(1) C(1) H(1) 119(3) . 1_555 1_555 no
N(2) C(1) H(1) 115(3) . 1_555 1_555 no
N(1) C(2) C(3) 122.4(4) . 1_555 1_555 yes
N(1) C(2) H(2) 116(2) . 1_555 1_555 no
C(3) C(2) H(2) 121(2) . 1_555 1_555 no
C(2) C(3) C(4) 116.1(4) . 1_555 1_555 yes
C(2) C(3) C(5) 121.4(4) . 1_555 1_555 yes
C(4) C(3) C(5) 122.5(4) . 1_555 1_555 yes
N(2) C(4) C(3) 122.1(4) . 1_555 1_555 yes
N(2) C(4) H(3) 118(2) . 1_555 1_555 no
C(3) C(4) H(3) 119(2) . 1_555 1_555 no
C(3) C(5) C(6) 120.0(4) . 1_555 1_555 yes
C(3) C(5) C(18) 118.5(4) . 1_555 1_555 yes
C(6) C(5) C(18) 121.4(4) . 1_555 1_555 yes
C(5) C(6) C(7) 123.8(4) . 1_555 1_555 yes
C(5) C(6) C(11) 118.7(4) . 1_555 1_555 yes
C(7) C(6) C(11) 117.5(4) . 1_555 1_555 yes
C(6) C(7) C(8) 121.2(6) . 1_555 1_555 yes
C(6) C(7) H(4) 119(3) . 1_555 1_555 no
C(8) C(7) H(4) 119(3) . 1_555 1_555 no
C(7) C(8) C(9) 120.8(6) . 1_555 1_555 yes
C(7) C(8) H(5) 119(2) . 1_555 1_555 no
C(9) C(8) H(5) 119(2) . 1_555 1_555 no
C(8) C(9) C(10) 120.2(5) . 1_555 1_555 yes
C(8) C(9) H(6) 119(3) . 1_555 1_555 no
C(10) C(9) H(6) 120(3) . 1_555 1_555 no
C(9) C(10) C(11) 122.1(6) . 1_555 1_555 yes
C(9) C(10) H(7) 125(4) . 1_555 1_555 no
C(11) C(10) H(7) 112(4) . 1_555 1_555 no
C(6) C(11) C(10) 118.1(5) . 1_555 1_555 yes
C(6) C(11) C(12) 119.6(4) . 1_555 1_555 yes
C(10) C(11) C(12) 122.3(5) . 1_555 1_555 yes
C(11) C(12) C(13) 122.2(4) . 1_555 1_555 yes
C(11) C(12) H(8) 122(3) . 1_555 1_555 no
C(13) C(12) H(8) 114(3) . 1_555 1_555 no
C(12) C(13) C(14) 122.6(4) . 1_555 1_555 yes
C(12) C(13) C(18) 119.7(4) . 1_555 1_555 yes
C(14) C(13) C(18) 117.7(5) . 1_555 1_555 yes
C(13) C(14) C(15) 122.6(5) . 1_555 1_555 yes
C(13) C(14) H(9) 117(3) . 1_555 1_555 no
C(15) C(14) H(9) 119(3) . 1_555 1_555 no
C(14) C(15) C(16) 120.0(5) . 1_555 1_555 yes
C(14) C(15) H(10) 125(4) . 1_555 1_555 no
C(16) C(15) H(10) 113(4) . 1_555 1_555 no
C(15) C(16) C(17) 120.4(5) . 1_555 1_555 yes
C(15) C(16) H(11) 121(2) . 1_555 1_555 no
C(17) C(16) H(11) 118(2) . 1_555 1_555 no
C(16) C(17) C(18) 121.5(5) . 1_555 1_555 yes
C(16) C(17) H(12) 118(2) . 1_555 1_555 no
C(18) C(17) H(12) 119(2) . 1_555 1_555 no
C(5) C(18) C(13) 118.4(4) . 1_555 1_555 yes
C(5) C(18) C(17) 123.8(4) . 1_555 1_555 yes
C(13) C(18) C(17) 117.8(4) . 1_555 1_555 yes

loop_
_geom_bond_atom_site_label_1
_geom_bond_atom_site_label_2
_geom_bond_distance
_geom_bond_site_symmetry_1
_geom_bond_site_symmetry_2
_geom_bond_publ_flag
Cu(1) O(1) 1.979(3) . . yes
Cu(1) O(2) 1.996(3) . . yes
Cu(1) O(5) 2.194(3) . . yes
Cu(1) N(1) 2.027(3) . . yes
Cu(1) N(2) 2.024(3) . 2_555 yes
O(1) H(13) 0.78(7) . . no
O(1) H(14) 0.86(7) . . no
O(2) N(3) 1.283(5) . . yes
O(3) N(3) 1.211(6) . . yes
O(4) N(3) 1.247(6) . . yes
O(5) N(4) 1.250(5) . . yes
O(6) N(4) 1.234(6) . . yes
O(7) N(4) 1.222(6) . . yes
N(1) C(1) 1.329(5) . . yes
N(1) C(2) 1.345(5) . . yes
N(2) C(1) 1.339(5) . . yes
N(2) C(4) 1.341(5) . . yes
C(1) H(1) 0.87(5) . . no
C(2) C(3) 1.382(6) . . yes
C(2) H(2) 1.03(5) . . no
C(3) C(4) 1.382(6) . . yes
C(3) C(5) 1.492(6) . . yes
C(4) H(3) 0.94(4) . . no
C(5) C(6) 1.406(6) . . yes
C(5) C(18) 1.412(6) . . yes
C(6) C(7) 1.425(7) . . yes
C(6) C(11) 1.443(6) . . yes
C(7) C(8) 1.358(8) . . yes
C(7) H(4) 0.94(6) . . no
C(8) C(9) 1.410(10) . . yes
C(8) H(5) 1.03(4) . . no
C(9) C(10) 1.328(10) . . yes
C(9) H(6) 0.96(7) . . no
C(10) C(11) 1.427(7) . . yes
C(10) H(7) 0.84(6) . . no
C(11) C(12) 1.379(8) . . yes
C(12) C(13) 1.385(7) . . yes
C(12) H(8) 0.99(7) . . no
C(13) C(14) 1.435(7) . . yes
C(13) C(18) 1.442(6) . . yes
C(14) C(15) 1.320(8) . . yes
C(14) H(9) 0.91(6) . . no
C(15) C(16) 1.424(8) . . yes
C(15) H(10) 0.96(7) . . no
C(16) C(17) 1.359(7) . . yes
C(16) H(11) 0.95(5) . . no
C(17) C(18) 1.422(6) . . yes
C(17) H(12) 0.95(5) . . no

loop_
_geom_contact_atom_site_label_1
_geom_contact_atom_site_label_2
_geom_contact_distance
_geom_contact_site_symmetry_1
_geom_contact_site_symmetry_2
_geom_contact_publ_flag
O(1) O(6) 2.693(5) . 3_566 ?
O(1) O(3) 3.032(7) . 4_555 ?
O(1) O(4) 3.062(5) . 4_555 ?
O(1) N(3) 3.414(6) . 4_555 ?
O(1) H(8) 3.57(7) . 1_455 ?
O(2) H(9) 2.72(6) . 2_655 ?
O(2) O(3) 3.425(6) . 3_565 ?
O(2) C(14) 3.502(6) . 2_655 ?
O(2) H(8) 3.51(7) . 2_655 ?
O(2) H(4) 3.56(5) . 4_554 ?
O(3) H(4) 2.95(6) . 4_554 ?
O(3) C(1) 2.995(6) . 4_554 ?
O(3) N(1) 3.000(5) . 4_554 ?
O(3) N(3) 3.172(6) . 3_565 ?
O(3) O(3) 3.183(9) . 3_565 ?
O(3) H(1) 3.27(5) . 4_554 ?
O(3) N(2) 3.305(5) . 4_554 ?
O(3) C(2) 3.311(6) . 4_554 ?
O(3) H(14) 3.43(7) . 4_554 ?
O(3) O(7) 3.434(7) . 4_554 ?
O(3) C(4) 3.568(6) . 4_554 ?
O(4) H(14) 2.97(6) . 4_554 ?
O(4) H(7) 2.99(6) . 4_454 ?
O(4) O(6) 3.241(6) . 2_545 ?
O(4) H(8) 3.31(7) . 4_454 ?
O(4) O(7) 3.466(7) . 4_554 ?
O(5) H(9) 2.71(6) . 2_655 ?
O(5) H(10) 2.74(7) . 2_655 ?
O(5) C(15) 3.305(6) . 2_655 ?
O(5) C(14) 3.325(6) . 2_655 ?
O(6) H(12) 2.62(5) . 4_555 ?
O(6) H(13) 2.86(6) . 3_566 ?
O(6) H(11) 3.15(5) . 4_555 ?
O(6) O(7) 3.327(8) . 3_566 ?
O(6) C(17) 3.414(7) . 4_555 ?
O(6) H(7) 3.47(6) . 3_666 ?
O(6) H(10) 3.53(7) . 2_655 ?
O(7) H(12) 2.83(5) . 4_555 ?
O(7) H(14) 3.03(7) . 3_566 ?
O(7) C(1) 3.149(6) . 4_555 ?
O(7) N(2) 3.213(6) . 4_555 ?
O(7) N(1) 3.363(6) . 4_555 ?
O(7) N(3) 3.366(7) . 4_555 ?
O(7) C(4) 3.446(7) . 4_555 ?
O(7) N(4) 3.472(7) . 3_566 ?
O(7) H(1) 3.48(5) . 4_555 ?
O(7) C(2) 3.558(7) . 4_555 ?
N(2) H(14) 2.79(6) . 2_545 ?
N(2) N(3) 3.246(5) . 2_545 ?
N(2) H(13) 3.56(7) . 2_545 ?
N(3) H(13) 2.65(7) . 4_554 ?
N(3) H(14) 3.54(7) . 4_554 ?
N(3) H(4) 3.54(6) . 4_554 ?
N(3) N(3) 3.595(8) . 3_565 ?
N(4) H(14) 2.76(7) . 3_566 ?
N(4) H(12) 2.88(5) . 4_555 ?
N(4) H(10) 3.16(7) . 2_655 ?
C(2) H(5) 3.23(5) . 4_554 ?
C(2) H(10) 3.40(7) . 2_655 ?
C(3) H(5) 3.25(5) . 4_554 ?
C(4) H(14) 3.03(6) . 2_545 ?
C(4) H(7) 3.17(7) . 3_656 ?
C(4) C(10) 3.598(7) . 3_656 ?
C(5) H(5) 2.99(5) . 4_554 ?
C(6) H(10) 3.24(7) . 2_655 ?
C(6) H(11) 3.58(5) . 2_655 ?
C(7) H(10) 2.97(7) . 2_655 ?
C(7) C(12) 3.514(7) . 3_656 ?
C(7) C(13) 3.553(7) . 3_656 ?
C(8) H(10) 3.27(7) . 2_655 ?
C(8) C(13) 3.429(8) . 3_656 ?
C(8) C(17) 3.478(7) . 4_555 ?
C(8) C(18) 3.480(7) . 4_555 ?
C(8) H(11) 3.52(5) . 2_655 ?
C(8) C(14) 3.545(8) . 3_656 ?
C(8) H(12) 3.58(5) . 4_555 ?
C(9) H(11) 3.08(5) . 2_655 ?
C(9) H(3) 3.24(4) . 3_656 ?
C(9) C(13) 3.466(8) . 4_555 ?
C(9) C(18) 3.539(7) . 3_656 ?
C(9) C(14) 3.573(8) . 4_555 ?
C(10) H(3) 2.84(4) . 3_656 ?
C(10) H(11) 2.87(5) . 2_655 ?
C(11) H(11) 3.18(5) . 2_655 ?
C(12) H(6) 3.06(7) . 4_554 ?
C(12) H(4) 3.54(6) . 3_656 ?
C(13) H(6) 2.73(6) . 4_554 ?
C(13) H(5) 3.51(5) . 4_554 ?
C(13) H(5) 3.56(5) . 3_656 ?
C(14) H(6) 2.95(7) . 4_554 ?
C(14) H(2) 3.05(5) . 2_645 ?
C(14) H(5) 3.25(5) . 3_656 ?
C(15) H(2) 2.85(5) . 2_645 ?
C(15) H(11) 2.98(5) . 3_655 ?
C(15) H(5) 3.45(5) . 3_656 ?
C(15) H(6) 3.47(6) . 4_554 ?
C(15) C(16) 3.552(8) . 3_655 ?
C(16) H(11) 3.14(5) . 3_655 ?
C(16) H(10) 3.21(7) . 3_655 ?
C(16) C(16) 3.50(1) . 3_655 ?
C(17) H(5) 2.99(5) . 4_554 ?
C(17) H(6) 3.48(6) . 3_656 ?
C(18) H(5) 2.84(5) . 4_554 ?
C(18) H(6) 3.16(6) . 4_554 ?
H(1) H(9) 3.23(8) . 1_455 ?
H(2) H(9) 2.82(8) . 2_655 ?
H(2) H(5) 2.92(6) . 4_554 ?
H(3) H(14) 2.83(7) . 2_545 ?
H(3) H(6) 3.09(8) . 3_656 ?
H(3) H(13) 3.53(8) . 2_545 ?
H(4) H(10) 3.20(9) . 2_655 ?
H(4) H(8) 3.40(9) . 3_656 ?
H(5) H(12) 3.00(7) . 4_555 ?
H(5) H(9) 3.51(7) . 3_656 ?
H(6) H(9) 3.16(9) . 4_555 ?
H(6) H(8) 3.33(9) . 4_555 ?
H(6) H(11) 3.51(8) . 2_655 ?
H(7) H(11) 3.10(8) . 2_655 ?
H(8) H(13) 3.31(9) . 1_655 ?
H(10) H(11) 2.76(8) . 3_655 ?
H(10) H(12) 3.53(8) . 3_655 ?
H(11) H(11) 3.06(9) . 3_655 ?
H(12) H(14) 3.03(8) . 2_545 ?

loop_
_geom_torsion_atom_site_label_1
_geom_torsion_atom_site_label_2
_geom_torsion_atom_site_label_3
_geom_torsion_atom_site_label_4
_geom_torsion
_geom_torsion_site_symmetry_1
_geom_torsion_site_symmetry_2
_geom_torsion_site_symmetry_3
_geom_torsion_site_symmetry_4
_geom_torsion_publ_flag
Cu(1) O(2) N(3) O(3) -179.1(4) 1_555 1_555 1_555 1_555 yes
Cu(1) O(2) N(3) O(4) 0.8(5) 1_555 1_555 1_555 1_555 yes
Cu(1) O(5) N(4) O(6) -121.7(4) 1_555 1_555 1_555 1_555 yes
Cu(1) O(5) N(4) O(7) 59.6(7) 1_555 1_555 1_555 1_555 yes
Cu(1) N(1) C(1) N(2) -177.0(3) 1_555 1_555 1_555 1_555 yes
Cu(1) N(1) C(2) C(3) 177.3(3) 1_555 1_555 1_555 1_555 yes
O(1) Cu(1) O(2) N(3) -2(1) 1_555 1_555 1_555 1_555 yes
O(1) Cu(1) O(5) N(4) -19.2(4) 1_555 1_555 1_555 1_555 yes
O(1) Cu(1) N(1) C(1) 53.5(3) 1_555 1_555 1_555 1_555 yes
O(1) Cu(1) N(1) C(2) -125.2(3) 1_555 1_555 1_555 1_555 yes
O(2) Cu(1) O(5) N(4) 160.0(4) 1_555 1_555 1_555 1_555 yes
O(2) Cu(1) N(1) C(1) -117.1(3) 1_555 1_555 1_555 1_555 yes
O(2) Cu(1) N(1) C(2) 64.2(3) 1_555 1_555 1_555 1_555 yes
O(5) Cu(1) O(2) N(3) -177.9(3) 1_555 1_555 1_555 1_555 yes
O(5) Cu(1) N(1) C(1) 153.2(3) 1_555 1_555 1_555 1_555 yes
O(5) Cu(1) N(1) C(2) -25.4(3) 1_555 1_555 1_555 1_555 yes
N(1) Cu(1) O(2) N(3) 87.0(3) 1_555 1_555 1_555 1_555 yes
N(1) Cu(1) O(5) N(4) -111.1(4) 1_555 1_555 1_555 1_555 yes
N(1) C(1) N(2) C(4) -0.2(6) 1_555 1_555 1_555 1_555 yes
N(1) C(2) C(3) C(4) 0.0(6) 1_555 1_555 1_555 1_555 yes
N(1) C(2) C(3) C(5) 179.7(4) 1_555 1_555 1_555 1_555 yes
N(2) C(1) N(1) C(2) 1.6(6) 1_555 1_555 1_555 1_555 yes
N(2) C(4) C(3) C(2) 1.5(6) 1_555 1_555 1_555 1_555 yes
N(2) C(4) C(3) C(5) -178.2(4) 1_555 1_555 1_555 1_555 yes
C(1) N(1) C(2) C(3) -1.5(6) 1_555 1_555 1_555 1_555 yes
C(1) N(2) C(4) C(3) -1.4(6) 1_555 1_555 1_555 1_555 yes
C(2) C(3) C(5) C(6) 57.0(6) 1_555 1_555 1_555 1_555 yes
C(2) C(3) C(5) C(18) -121.2(4) 1_555 1_555 1_555 1_555 yes
C(3) C(5) C(6) C(7) 7.8(7) 1_555 1_555 1_555 1_555 yes
C(3) C(5) C(6) C(11) -175.1(4) 1_555 1_555 1_555 1_555 yes
C(3) C(5) C(18) C(13) 177.5(4) 1_555 1_555 1_555 1_555 yes
C(3) C(5) C(18) C(17) -0.8(6) 1_555 1_555 1_555 1_555 yes
C(4) C(3) C(5) C(6) -123.3(5) 1_555 1_555 1_555 1_555 yes
C(4) C(3) C(5) C(18) 58.5(5) 1_555 1_555 1_555 1_555 yes
C(5) C(6) C(7) C(8) 179.1(5) 1_555 1_555 1_555 1_555 yes
C(5) C(6) C(11) C(10) 177.9(4) 1_555 1_555 1_555 1_555 yes
C(5) C(6) C(11) C(12) -2.3(7) 1_555 1_555 1_555 1_555 yes
C(5) C(18) C(13) C(12) -2.5(6) 1_555 1_555 1_555 1_555 yes
C(5) C(18) C(13) C(14) 179.7(4) 1_555 1_555 1_555 1_555 yes
C(5) C(18) C(17) C(16) 179.5(4) 1_555 1_555 1_555 1_555 yes
C(6) C(5) C(18) C(13) -0.6(6) 1_555 1_555 1_555 1_555 yes
C(6) C(5) C(18) C(17) -179.0(4) 1_555 1_555 1_555 1_555 yes
C(6) C(7) C(8) C(9) 1.0(9) 1_555 1_555 1_555 1_555 yes
C(6) C(11) C(10) C(9) 4.9(8) 1_555 1_555 1_555 1_555 yes
C(6) C(11) C(12) C(13) -0.8(7) 1_555 1_555 1_555 1_555 yes
C(7) C(6) C(5) C(18) -174.1(4) 1_555 1_555 1_555 1_555 yes
C(7) C(6) C(11) C(10) -4.8(7) 1_555 1_555 1_555 1_555 yes
C(7) C(6) C(11) C(12) 174.9(4) 1_555 1_555 1_555 1_555 yes
C(7) C(8) C(9) C(10) -1.1(9) 1_555 1_555 1_555 1_555 yes
C(8) C(7) C(6) C(11) 2.0(8) 1_555 1_555 1_555 1_555 yes
C(8) C(9) C(10) C(11) -1.9(9) 1_555 1_555 1_555 1_555 yes
C(9) C(10) C(11) C(12) -174.8(5) 1_555 1_555 1_555 1_555 yes
C(10) C(11) C(12) C(13) 178.9(5) 1_555 1_555 1_555 1_555 yes
C(11) C(6) C(5) C(18) 3.0(6) 1_555 1_555 1_555 1_555 yes
C(11) C(12) C(13) C(14) -179.1(5) 1_555 1_555 1_555 1_555 yes
C(11) C(12) C(13) C(18) 3.2(7) 1_555 1_555 1_555 1_555 yes
C(12) C(13) C(14) C(15) -175.9(5) 1_555 1_555 1_555 1_555 yes
C(12) C(13) C(18) C(17) 175.9(4) 1_555 1_555 1_555 1_555 yes
C(13) C(14) C(15) C(16) -0.9(9) 1_555 1_555 1_555 1_555 yes
C(13) C(18) C(17) C(16) 1.2(7) 1_555 1_555 1_555 1_555 yes
C(14) C(13) C(18) C(17) -1.9(6) 1_555 1_555 1_555 1_555 yes
C(14) C(15) C(16) C(17) 0.2(8) 1_555 1_555 1_555 1_555 yes
C(15) C(14) C(13) C(18) 1.8(8) 1_555 1_555 1_555 1_555 yes
C(15) C(16) C(17) C(18) -0.3(8) 1_555 1_555 1_555 1_555 yes
